data_4120900
loop_
_publ_author_name
'Flavio S. P. Cardoso'
'Khalil A. Abboud'
'Aaron Aponick'

_publ_section_title
;
 Design, Preparation, and Implementation of an Imidazole-Based Chiral
 Biaryl P,N-Ligand for Asymmetric Catalysis
;
_journal_name_full 'Journal of the American Chemical Society'
_journal_page_first 14548
_journal_page_last 14551
_journal_paper_doi 10.1021/ja407689a
_journal_volume 135
_journal_year 2013
_chemical_formula_moiety '(C58 H44 F5 N3 P1 Pd1)+, (F6 P1)-'
_chemical_formula_sum 'C58 H44 F11 N3 P2 Pd'
_chemical_formula_weight 1160.30
_chemical_name_systematic
; 
 ? 
;
_space_group_IT_number 4
_symmetry_cell_setting monoclinic
_symmetry_space_group_name_Hall 'P 2yb'
_symmetry_space_group_name_H-M 'P 1 21 1'
_atom_sites_solution_hydrogens geom
_atom_sites_solution_primary direct
_atom_sites_solution_secondary difmap
_audit_creation_method SHELXL-97
_audit_update_record
;
2012-03-20 # Formatted by publCIF
;
_cell_angle_alpha 90.00
_cell_angle_beta 112.251(2)
_cell_angle_gamma 90.00
_cell_formula_units_Z 2
_cell_length_a 14.2312(15)
_cell_length_b 12.8462(14)
_cell_length_c 14.9347(16)
_cell_measurement_reflns_used 9250
_cell_measurement_temperature 100(2)
_cell_measurement_theta_max 27.84
_cell_measurement_theta_min 2.16
_cell_volume 2527.0(5)
_computing_cell_refinement 'Bruker APEX2'
_computing_data_collection 'Bruker APEX2 (Bruker, 2008)'
_computing_data_reduction 'Bruker SAINT (Bruker, 2008)'
_computing_molecular_graphics 'Bruker SHELXTL'
_computing_publication_material 'Bruker SHELXTL'
_computing_structure_refinement 'Bruker SHELXTL'
_computing_structure_solution 'Bruker SHELXTL (Bruker, 2008)'
_diffrn_ambient_temperature 100(2)
_diffrn_measured_fraction_theta_full 1.000
_diffrn_measured_fraction_theta_max 1.000
_diffrn_measurement_device_type 'Bruker APEX-II DUO'
_diffrn_measurement_method 'phi and omega scans'
_diffrn_radiation_monochromator graphite
_diffrn_radiation_source 'fine-focus sealed tube'
_diffrn_radiation_type MoK\a
_diffrn_radiation_wavelength 0.71073
_diffrn_reflns_av_R_equivalents 0.0283
_diffrn_reflns_av_sigmaI/netI 0.0271
_diffrn_reflns_limit_h_max 18
_diffrn_reflns_limit_h_min -18
_diffrn_reflns_limit_k_max 15
_diffrn_reflns_limit_k_min -16
_diffrn_reflns_limit_l_max 19
_diffrn_reflns_limit_l_min -19
_diffrn_reflns_number 48946
_diffrn_reflns_theta_full 27.50
_diffrn_reflns_theta_max 27.50
_diffrn_reflns_theta_min 1.47
_diffrn_standards_decay_% <1
_diffrn_standards_interval_count 0
_diffrn_standards_interval_time 0
_diffrn_standards_number 0
_exptl_absorpt_coefficient_mu 0.514
_exptl_absorpt_correction_T_max 0.9513
_exptl_absorpt_correction_T_min 0.9063
_exptl_absorpt_correction_type integration
_exptl_absorpt_process_details 'Bruker SADABS'
_exptl_crystal_colour colourless
_exptl_crystal_density_diffrn 1.525
_exptl_crystal_description Blocks
_exptl_crystal_F_000 1176
_exptl_crystal_size_max 0.20
_exptl_crystal_size_mid 0.17
_exptl_crystal_size_min 0.10
_refine_diff_density_max 0.607
_refine_diff_density_min -0.398
_refine_diff_density_rms 0.048
_refine_ls_abs_structure_details 'Flack H D (1983), Acta Cryst. A39, 876-881'
_refine_ls_abs_structure_Flack -0.026(9)
_refine_ls_extinction_method none
_refine_ls_goodness_of_fit_ref 1.039
_refine_ls_hydrogen_treatment constr
_refine_ls_matrix_type full
_refine_ls_number_parameters 679
_refine_ls_number_reflns 11122
_refine_ls_number_restraints 1
_refine_ls_restrained_S_all 1.039
_refine_ls_R_factor_all 0.0243
_refine_ls_R_factor_gt 0.0218
_refine_ls_shift/su_max 0.002
_refine_ls_shift/su_mean 0.000
_refine_ls_structure_factor_coef Fsqd
_refine_ls_weighting_details 'calc w=1/[\s^2^(Fo^2^)+(0.0323P)^2^] where P=(Fo^2^+2Fc^2^)/3'
_refine_ls_weighting_scheme calc
_refine_ls_wR_factor_gt 0.0521
_refine_ls_wR_factor_ref 0.0527
_reflns_number_gt 10515
_reflns_number_total 11122
_reflns_threshold_expression I>2\s(I)
_cod_data_source_file ja407689a_si_003.cif
_cod_data_source_block card5
_cod_original_formula_sum 'C58 H44 F11 N3 P2 Pd1'
_cod_database_code 4120900

loop_
_symmetry_equiv_pos_as_xyz
'x, y, z'
'-x, y+1/2, -z'

loop_
_atom_site_label
_atom_site_type_symbol
_atom_site_fract_x
_atom_site_fract_y
_atom_site_fract_z
_atom_site_U_iso_or_equiv
_atom_site_adp_type
_atom_site_occupancy
_atom_site_symmetry_multiplicity
_atom_site_calc_flag
_atom_site_refinement_flags
Pd1 Pd 0.778173(9) 0.364118(10) 0.128691(8) 0.01284(3) Uani 1 1 d .
P1 P 0.75891(4) 0.22611(4) 0.03105(4) 0.01389(11) Uani 1 1 d .
P2 P 0.04508(4) 0.76283(4) 0.41952(4) 0.01794(10) Uani 1 1 d .
F1 F 0.69985(13) -0.16977(13) 0.19226(10) 0.0537(5) Uani 1 1 d .
F2 F 0.59338(11) -0.30294(14) 0.25582(14) 0.0579(5) Uani 1 1 d .
F3 F 0.61804(13) -0.30277(14) 0.44396(15) 0.0635(5) Uani 1 1 d .
F4 F 0.75150(14) -0.17018(14) 0.56964(11) 0.0596(5) Uani 1 1 d .
F5 F 0.85498(11) -0.03320(13) 0.50602(12) 0.0481(4) Uani 1 1 d .
F6 F 0.07973(10) 0.66651(11) 0.37150(9) 0.0315(3) Uani 1 1 d .
F7 F 0.10763(9) 0.71667(11) 0.52525(8) 0.0283(3) Uani 1 1 d .
F8 F 0.01047(8) 0.85878(13) 0.46731(7) 0.0261(2) Uani 1 1 d .
F9 F -0.01758(10) 0.80940(11) 0.31381(8) 0.0316(3) Uani 1 1 d .
F10 F 0.14366(9) 0.82593(10) 0.42390(8) 0.0284(3) Uani 1 1 d .
F11 F -0.05369(10) 0.69953(11) 0.41547(10) 0.0340(3) Uani 1 1 d .
N1 N 0.83901(12) 0.48444(13) 0.23137(11) 0.0156(3) Uani 1 1 d .
N2 N 0.77274(11) 0.24764(13) 0.22859(11) 0.0144(3) Uani 1 1 d .
N3 N 0.78997(12) 0.08671(14) 0.28629(12) 0.0196(4) Uani 1 1 d .
C1 C 0.77397(16) 0.48042(17) 0.03775(15) 0.0149(4) Uani 1 1 d .
C2 C 0.70826(14) 0.49086(16) -0.06075(13) 0.0165(4) Uani 1 1 d .
H2A H 0.6694 0.4326 -0.0937 0.020 Uiso 1 1 calc R
C3 C 0.69969(14) 0.58249(17) -0.10901(14) 0.0182(4) Uani 1 1 d .
H3A H 0.6529 0.5877 -0.1741 0.022 Uiso 1 1 calc R
C4 C 0.83223(15) 0.56546(16) 0.08341(13) 0.0151(4) Uani 1 1 d .
C5 C 0.75917(14) 0.67016(16) -0.06411(14) 0.0177(4) Uani 1 1 d .
C6 C 0.82779(14) 0.66186(16) 0.03439(14) 0.0170(4) Uani 1 1 d .
C7 C 0.75502(17) 0.76414(19) -0.11441(16) 0.0262(5) Uani 1 1 d .
H7A H 0.7094 0.7699 -0.1799 0.031 Uiso 1 1 calc R
C8 C 0.81479(17) 0.84654(18) -0.07124(16) 0.0296(5) Uani 1 1 d .
H8A H 0.8118 0.9087 -0.1067 0.036 Uiso 1 1 calc R
C9 C 0.88178(17) 0.83942(16) 0.02720(17) 0.0278(5) Uani 1 1 d .
H9A H 0.9223 0.8977 0.0578 0.033 Uiso 1 1 calc R
C10 C 0.88852(15) 0.74991(17) 0.07814(15) 0.0221(4) Uani 1 1 d .
H10A H 0.9343 0.7462 0.1437 0.026 Uiso 1 1 calc R
C11 C 0.89985(15) 0.55076(17) 0.18921(15) 0.0171(4) Uani 1 1 d .
H11A H 0.9139 0.6199 0.2224 0.020 Uiso 1 1 calc R
C12 C 0.99982(15) 0.49994(18) 0.19767(15) 0.0226(4) Uani 1 1 d .
H12A H 1.0455 0.4969 0.2659 0.034 Uiso 1 1 calc R
H12B H 1.0315 0.5410 0.1614 0.034 Uiso 1 1 calc R
H12C H 0.9867 0.4293 0.1711 0.034 Uiso 1 1 calc R
C13 C 0.90325(16) 0.44383(17) 0.32861(13) 0.0210(4) Uani 1 1 d .
H13A H 0.9428 0.5010 0.3688 0.031 Uiso 1 1 calc R
H13B H 0.9495 0.3906 0.3219 0.031 Uiso 1 1 calc R
H13C H 0.8598 0.4132 0.3592 0.031 Uiso 1 1 calc R
C14 C 0.75926(15) 0.55134(17) 0.24272(14) 0.0189(4) Uani 1 1 d .
H14A H 0.7912 0.6064 0.2898 0.028 Uiso 1 1 calc R
H14B H 0.7155 0.5091 0.2656 0.028 Uiso 1 1 calc R
H14C H 0.7184 0.5827 0.1802 0.028 Uiso 1 1 calc R
C15 C 0.75270(14) 0.23825(15) -0.09245(13) 0.0161(4) Uani 1 1 d .
C16 C 0.83026(15) 0.29078(16) -0.11005(14) 0.0197(4) Uani 1 1 d .
H16A H 0.8859 0.3187 -0.0574 0.024 Uiso 1 1 calc R
C17 C 0.66881(15) 0.20291(17) -0.17054(14) 0.0207(4) Uani 1 1 d .
H17A H 0.6153 0.1677 -0.1597 0.025 Uiso 1 1 calc R
C18 C 0.82652(16) 0.30226(17) -0.20328(15) 0.0225(4) Uani 1 1 d .
H18A H 0.8816 0.3338 -0.2142 0.027 Uiso 1 1 calc R
C19 C 0.66334(17) 0.21924(19) -0.26499(15) 0.0253(5) Uani 1 1 d .
H19A H 0.6052 0.1969 -0.3184 0.030 Uiso 1 1 calc R
C20 C 0.74248(17) 0.26784(18) -0.28083(15) 0.0261(5) Uani 1 1 d .
H20A H 0.7391 0.2776 -0.3450 0.031 Uiso 1 1 calc R
C21 C 0.65576(14) 0.13806(16) 0.02166(13) 0.0156(4) Uani 1 1 d .
C22 C 0.55898(15) 0.17974(18) 0.00203(14) 0.0210(4) Uani 1 1 d .
H22A H 0.5491 0.2530 -0.0025 0.025 Uiso 1 1 calc R
C23 C 0.67048(15) 0.03170(17) 0.03037(14) 0.0211(4) Uani 1 1 d .
H23A H 0.7364 0.0035 0.0452 0.025 Uiso 1 1 calc R
C24 C 0.47795(14) 0.1140(2) -0.01081(16) 0.0249(5) Uani 1 1 d .
H24A H 0.4121 0.1419 -0.0247 0.030 Uiso 1 1 calc R
C25 C 0.58840(17) -0.03419(18) 0.01740(15) 0.0257(5) Uani 1 1 d .
H25A H 0.5981 -0.1074 0.0228 0.031 Uiso 1 1 calc R
C26 C 0.49315(17) 0.00753(19) -0.00336(16) 0.0271(5) Uani 1 1 d .
H26A H 0.4373 -0.0375 -0.0127 0.032 Uiso 1 1 calc R
C27 C 0.87585(15) 0.15508(15) 0.09894(14) 0.0148(4) Uani 1 1 d .
C28 C 0.94463(14) 0.12395(16) 0.05624(14) 0.0172(4) Uani 1 1 d .
H28A H 0.9258 0.1301 -0.0117 0.021 Uiso 1 1 calc R
C29 C 0.90250(15) 0.14150(16) 0.19823(15) 0.0150(4) Uani 1 1 d .
C30 C 1.03848(14) 0.08490(16) 0.11224(14) 0.0179(4) Uani 1 1 d .
H30A H 1.0816 0.0592 0.0819 0.022 Uiso 1 1 calc R
C31 C 1.07185(14) 0.08233(15) 0.21375(14) 0.0169(4) Uani 1 1 d .
C32 C 1.00323(14) 0.11143(15) 0.25843(13) 0.0156(4) Uani 1 1 d .
C33 C 1.17246(15) 0.05370(17) 0.27363(15) 0.0229(4) Uani 1 1 d .
H33A H 1.2185 0.0321 0.2449 0.028 Uiso 1 1 calc R
C34 C 1.20365(15) 0.05684(19) 0.37147(15) 0.0269(5) Uani 1 1 d .
H34A H 1.2711 0.0370 0.4105 0.032 Uiso 1 1 calc R
C35 C 1.13701(16) 0.08920(18) 0.41574(15) 0.0249(5) Uani 1 1 d .
H35A H 1.1604 0.0924 0.4843 0.030 Uiso 1 1 calc R
C36 C 1.03957(15) 0.11590(17) 0.36122(14) 0.0197(4) Uani 1 1 d .
H36A H 0.9954 0.1377 0.3920 0.024 Uiso 1 1 calc R
C37 C 0.82497(14) 0.16011(16) 0.24006(13) 0.0151(4) Uani 1 1 d .
C38 C 0.71096(15) 0.13265(16) 0.30535(14) 0.0191(4) Uani 1 1 d .
C39 C 0.70159(14) 0.23137(16) 0.26985(13) 0.0155(4) Uani 1 1 d .
C40 C 0.83696(19) -0.0179(2) 0.3124(2) 0.0408(7) Uani 1 1 d .
H40A H 0.9051 -0.0093 0.3639 0.049 Uiso 1 1 calc R
H40B H 0.8465 -0.0473 0.2551 0.049 Uiso 1 1 calc R
C41 C 0.77944(15) -0.09460(17) 0.34622(16) 0.0219(4) Uani 1 1 d .
C42 C 0.71428(17) -0.16704(18) 0.28636(16) 0.0290(5) Uani 1 1 d .
C43 C 0.79215(16) -0.10043(17) 0.44402(16) 0.0272(5) Uani 1 1 d .
C44 C 0.66004(16) -0.23616(19) 0.3173(2) 0.0349(6) Uani 1 1 d .
C45 C 0.67253(18) -0.23727(19) 0.4127(2) 0.0344(6) Uani 1 1 d .
C46 C 0.73960(19) -0.1696(2) 0.47639(16) 0.0343(6) Uani 1 1 d .
C47 C 0.64638(16) 0.08247(17) 0.35086(16) 0.0227(4) Uani 1 1 d .
C48 C 0.56318(16) 0.02262(19) 0.29509(18) 0.0289(5) Uani 1 1 d .
H48A H 0.5489 0.0133 0.2281 0.035 Uiso 1 1 calc R
C49 C 0.6657(2) 0.09830(19) 0.44892(18) 0.0336(6) Uani 1 1 d .
H49A H 0.7209 0.1407 0.4874 0.040 Uiso 1 1 calc R
C50 C 0.50095(18) -0.0235(2) 0.3363(2) 0.0385(6) Uani 1 1 d .
H50A H 0.4442 -0.0641 0.2978 0.046 Uiso 1 1 calc R
C51 C 0.6027(2) 0.0510(2) 0.4897(2) 0.0451(7) Uani 1 1 d .
H51A H 0.6155 0.0610 0.5563 0.054 Uiso 1 1 calc R
C52 C 0.5224(2) -0.0097(2) 0.4338(2) 0.0446(7) Uani 1 1 d .
H52A H 0.4811 -0.0427 0.4627 0.053 Uiso 1 1 calc R
C53 C 0.63350(14) 0.31332(16) 0.28073(13) 0.0165(4) Uani 1 1 d .
C54 C 0.54245(15) 0.33882(16) 0.20675(14) 0.0250(5) Uani 1 1 d .
H54A H 0.5225 0.3038 0.1464 0.030 Uiso 1 1 calc R
C55 C 0.66059(13) 0.3646(2) 0.36883(12) 0.0233(4) Uani 1 1 d .
H55A H 0.7219 0.3467 0.4207 0.028 Uiso 1 1 calc R
C56 C 0.48017(17) 0.4155(2) 0.22056(16) 0.0306(5) Uani 1 1 d .
H56A H 0.4180 0.4329 0.1695 0.037 Uiso 1 1 calc R
C57 C 0.59888(17) 0.44152(19) 0.38146(15) 0.0278(5) Uani 1 1 d .
H57A H 0.6192 0.4775 0.4414 0.033 Uiso 1 1 calc R
C58 C 0.50834(16) 0.46649(18) 0.30814(15) 0.0254(5) Uani 1 1 d .
H58B H 0.4656 0.5184 0.3178 0.031 Uiso 1 1 calc R

loop_
_atom_site_aniso_label
_atom_site_aniso_U_11
_atom_site_aniso_U_22
_atom_site_aniso_U_33
_atom_site_aniso_U_23
_atom_site_aniso_U_13
_atom_site_aniso_U_12
Pd1 0.01346(6) 0.01288(6) 0.01218(6) -0.00038(7) 0.00486(4) -0.00007(7)
P1 0.0133(2) 0.0149(3) 0.0141(2) -0.0013(2) 0.0060(2) -0.0014(2)
P2 0.0191(2) 0.0179(3) 0.0154(2) -0.0016(2) 0.00483(19) 0.0006(2)
F1 0.067(1) 0.0648(13) 0.0257(7) 0.0037(7) 0.0137(7) 0.0320(9)
F2 0.0286(8) 0.0442(10) 0.0869(13) -0.0298(9) 0.0061(8) -0.0023(7)
F3 0.0616(11) 0.0356(10) 0.1187(16) 0.0205(10) 0.0630(11) 0.0021(8)
F4 0.0814(12) 0.0742(14) 0.0363(8) 0.0193(8) 0.0373(8) 0.0286(10)
F5 0.0321(8) 0.0461(10) 0.0556(9) -0.0272(8) 0.0047(7) -0.0008(7)
F6 0.0320(7) 0.0264(8) 0.0326(7) -0.0113(6) 0.0082(6) 0.0050(6)
F7 0.0293(7) 0.0316(7) 0.0219(6) 0.0076(5) 0.0074(5) 0.0038(6)
F8 0.0285(5) 0.0279(6) 0.0198(5) -0.0081(7) 0.0066(4) 0.0051(7)
F9 0.0364(7) 0.0377(8) 0.0147(6) -0.0003(5) 0.0029(5) 0.0124(6)
F10 0.0286(6) 0.0316(7) 0.0274(6) -0.0025(5) 0.0134(5) -0.0086(5)
F11 0.0260(7) 0.0345(8) 0.0402(7) -0.0066(6) 0.0109(6) -0.0107(6)
N1 0.0169(8) 0.0169(9) 0.0113(7) 0.0004(6) 0.0033(6) 0.0001(7)
N2 0.0134(8) 0.0171(9) 0.0123(7) -0.0004(6) 0.0045(6) -0.0009(7)
N3 0.0180(8) 0.0198(9) 0.0248(9) 0.0050(7) 0.0126(7) 0.0035(7)
C1 0.0147(10) 0.0146(11) 0.0182(10) -0.0009(8) 0.0094(8) 0.0009(8)
C2 0.0132(9) 0.0211(11) 0.0151(9) -0.0027(8) 0.0052(7) -0.0002(8)
C3 0.0155(9) 0.0238(11) 0.0155(9) 0.0013(8) 0.0061(7) 0.0017(8)
C4 0.0150(9) 0.0179(10) 0.0139(9) 0.0000(8) 0.0071(8) 0.0034(8)
C5 0.0159(9) 0.0186(10) 0.0205(9) 0.0020(8) 0.0090(8) 0.0034(8)
C6 0.0158(9) 0.0168(10) 0.0216(9) -0.0006(8) 0.0105(8) 0.0013(8)
C7 0.0252(10) 0.0265(12) 0.0261(11) 0.0078(9) 0.0089(9) 0.0044(9)
C8 0.0329(11) 0.0172(14) 0.0388(11) 0.0113(10) 0.0137(9) 0.0021(9)
C9 0.0266(10) 0.0174(14) 0.0408(12) -0.0023(9) 0.0143(9) -0.0026(8)
C10 0.021(1) 0.0227(12) 0.0238(10) -0.0023(8) 0.0100(8) -0.0021(8)
C11 0.0167(9) 0.0155(11) 0.0176(9) -0.0009(8) 0.0048(8) -0.0016(8)
C12 0.0147(9) 0.0273(12) 0.0233(10) -0.0018(9) 0.0042(8) -0.0032(9)
C13 0.0243(10) 0.0209(11) 0.0133(9) -0.0009(8) 0.0020(8) -0.0003(9)
C14 0.0214(10) 0.0175(11) 0.0182(9) -0.0014(8) 0.0081(8) 0.0014(8)
C15 0.0180(9) 0.0172(10) 0.0140(8) -0.0012(7) 0.0071(7) 0.0016(8)
C16 0.0186(9) 0.0187(11) 0.0222(10) 0.0012(8) 0.0081(8) 0.0002(8)
C17 0.0232(10) 0.0195(11) 0.022(1) -0.0024(8) 0.0116(8) -0.0040(8)
C18 0.0231(10) 0.0220(11) 0.0279(11) 0.0053(9) 0.0157(9) 0.0017(9)
C19 0.0281(11) 0.0276(12) 0.0173(10) -0.0037(9) 0.0053(8) -0.0047(10)
C20 0.0370(12) 0.0263(12) 0.0192(10) 0.0013(9) 0.0153(9) 0.0025(10)
C21 0.0156(9) 0.0201(10) 0.0122(8) -0.0028(7) 0.0064(7) -0.0046(8)
C22 0.0205(10) 0.0239(12) 0.0195(10) -0.0047(8) 0.0085(8) -0.0019(9)
C23 0.0179(9) 0.0214(11) 0.0231(10) -0.0029(8) 0.0065(8) -0.0026(8)
C24 0.0136(12) 0.0360(12) 0.0273(11) -0.0079(10) 0.0101(10) -0.0029(11)
C25 0.0283(11) 0.0190(11) 0.0283(11) -0.0011(9) 0.0089(9) -0.0079(9)
C26 0.0228(10) 0.0337(13) 0.0281(11) -0.007(1) 0.0136(9) -0.0131(10)
C27 0.0143(9) 0.0106(9) 0.0192(9) -0.0008(7) 0.0059(8) -0.0023(8)
C28 0.0197(9) 0.0159(10) 0.0175(9) -0.0016(8) 0.0086(8) -0.0024(8)
C29 0.0151(9) 0.0107(10) 0.0212(10) -0.0015(8) 0.0091(8) -0.0017(8)
C30 0.0169(9) 0.0174(10) 0.0233(10) -0.0015(8) 0.0119(8) -0.0005(8)
C31 0.0164(9) 0.0123(10) 0.0238(10) 0.0002(8) 0.0096(8) -0.0022(7)
C32 0.0152(9) 0.0128(10) 0.0200(9) 0.0000(8) 0.0081(8) -0.0006(8)
C33 0.0178(10) 0.0238(11) 0.0308(11) 0.0026(9) 0.0132(9) 0.0030(8)
C34 0.0163(10) 0.0322(13) 0.0287(11) 0.006(1) 0.0046(9) 0.0055(9)
C35 0.0235(11) 0.0299(13) 0.0182(10) 0.0026(9) 0.0045(9) 0.0019(9)
C36 0.020(1) 0.0203(11) 0.0204(10) -0.0001(8) 0.0095(8) 0.0001(8)
C37 0.0139(9) 0.017(1) 0.0142(8) 0.0004(7) 0.0049(7) -0.0003(8)
C38 0.0172(9) 0.0208(11) 0.0217(9) 0.0026(8) 0.0102(8) 0.0038(8)
C39 0.0129(8) 0.0196(10) 0.0139(8) -0.0006(8) 0.0051(7) 0.0000(8)
C40 0.0363(13) 0.0264(13) 0.0749(19) 0.0265(13) 0.0384(14) 0.0154(11)
C41 0.0182(10) 0.0167(10) 0.0343(11) 0.0055(9) 0.0138(9) 0.0052(8)
C42 0.0274(11) 0.0319(14) 0.0268(10) 0.0017(9) 0.0093(9) 0.0138(9)
C43 0.0219(10) 0.0213(11) 0.0357(12) -0.0036(9) 0.0080(9) 0.0034(8)
C44 0.0198(11) 0.0193(12) 0.0640(17) -0.0083(12) 0.0139(11) 0.0002(9)
C45 0.0303(12) 0.0197(12) 0.0599(16) 0.0074(12) 0.0247(12) 0.0022(10)
C46 0.0423(13) 0.0382(15) 0.0293(11) 0.0111(10) 0.0213(11) 0.0162(11)
C47 0.0234(10) 0.0182(11) 0.0335(11) 0.0074(9) 0.0186(9) 0.0069(8)
C48 0.0211(11) 0.0265(13) 0.0420(13) 0.0143(10) 0.0151(10) 0.0065(9)
C49 0.0488(15) 0.0224(12) 0.0445(14) 0.0006(11) 0.0345(13) -0.0005(11)
C50 0.0245(12) 0.0300(14) 0.0670(18) 0.0178(13) 0.0242(12) 0.007(1)
C51 0.072(2) 0.0331(15) 0.0567(17) 0.0020(13) 0.0541(16) 0.0021(14)
C52 0.0505(16) 0.0337(15) 0.0754(19) 0.0133(14) 0.0531(16) 0.0064(13)
C53 0.0169(9) 0.0177(10) 0.0176(9) 0.0029(8) 0.0096(8) 0.0001(8)
C54 0.0262(10) 0.0277(15) 0.0175(9) -0.0042(8) 0.0041(8) 0.0069(9)
C55 0.0195(8) 0.031(1) 0.0183(8) 0.0001(12) 0.0060(7) 0.0022(13)
C56 0.0258(11) 0.0355(14) 0.0262(11) -0.0004(10) 0.0050(9) 0.0116(10)
C57 0.0335(12) 0.0306(13) 0.0224(10) -0.0076(9) 0.0143(10) 0.0003(10)
C58 0.0288(11) 0.0242(11) 0.0282(11) 0.0004(9) 0.0163(9) 0.0097(9)

loop_
_atom_type_symbol
_atom_type_description
_atom_type_scat_dispersion_real
_atom_type_scat_dispersion_imag
_atom_type_scat_source
C C 0.0033 0.0016 'International Tables Vol C Tables 4.2.6.8 and 6.1.1.4'
H H 0.0000 0.0000 'International Tables Vol C Tables 4.2.6.8 and 6.1.1.4'
N N 0.0061 0.0033 'International Tables Vol C Tables 4.2.6.8 and 6.1.1.4'
F F 0.0171 0.0103 'International Tables Vol C Tables 4.2.6.8 and 6.1.1.4'
P P 0.1023 0.0942 'International Tables Vol C Tables 4.2.6.8 and 6.1.1.4'
Pd Pd -0.9988 1.0072 'International Tables Vol C Tables 4.2.6.8 and 6.1.1.4'

loop_
_geom_angle_atom_site_label_1
_geom_angle_atom_site_label_2
_geom_angle_atom_site_label_3
_geom_angle
C1 Pd1 N1 81.13(8)
C1 Pd1 N2 174.92(7)
N1 Pd1 N2 96.81(6)
C1 Pd1 P1 100.57(6)
N1 Pd1 P1 164.25(4)
N2 Pd1 P1 82.69(5)
C21 P1 C15 104.33(9)
C21 P1 C27 105.72(9)
C15 P1 C27 106.80(9)
C21 P1 Pd1 115.99(6)
C15 P1 Pd1 122.54(7)
C27 P1 Pd1 99.91(7)
F8 P2 F6 179.95(10)
F8 P2 F10 90.27(7)
F6 P2 F10 89.76(7)
F8 P2 F7 89.74(7)
F6 P2 F7 90.29(7)
F10 P2 F7 89.77(7)
F8 P2 F11 89.65(7)
F6 P2 F11 90.31(8)
F10 P2 F11 179.83(7)
F7 P2 F11 90.08(7)
F8 P2 F9 90.08(7)
F6 P2 F9 89.89(7)
F10 P2 F9 90.19(7)
F7 P2 F9 179.82(9)
F11 P2 F9 89.96(8)
C14 N1 C13 107.79(15)
C14 N1 C11 107.74(15)
C13 N1 C11 111.54(15)
C14 N1 Pd1 112.64(12)
C13 N1 Pd1 112.50(12)
C11 N1 Pd1 104.56(11)
C37 N2 C39 106.48(16)
C37 N2 Pd1 121.26(12)
C39 N2 Pd1 129.96(13)
C37 N3 C38 106.71(16)
C37 N3 C40 122.79(16)
C38 N3 C40 130.42(17)
C4 C1 C2 118.19(19)
C4 C1 Pd1 113.31(15)
C2 C1 Pd1 127.70(16)
C3 C2 C1 121.48(19)
C3 C2 H2A 119.3
C1 C2 H2A 119.3
C2 C3 C5 121.29(18)
C2 C3 H3A 119.4
C5 C3 H3A 119.4
C1 C4 C6 121.99(18)
C1 C4 C11 116.07(18)
C6 C4 C11 121.93(18)
C7 C5 C3 122.10(18)
C7 C5 C6 119.11(19)
C3 C5 C6 118.77(18)
C10 C6 C4 123.54(18)
C10 C6 C5 118.22(18)
C4 C6 C5 118.23(18)
C8 C7 C5 121.4(2)
C8 C7 H7A 119.3
C5 C7 H7A 119.3
C7 C8 C9 119.7(2)
C7 C8 H8A 120.2
C9 C8 H8A 120.2
C10 C9 C8 120.7(2)
C10 C9 H9A 119.7
C8 C9 H9A 119.7
C9 C10 C6 120.83(19)
C9 C10 H10A 119.6
C6 C10 H10A 119.6
N1 C11 C4 105.44(16)
N1 C11 C12 112.79(17)
C4 C11 C12 110.05(16)
N1 C11 H11A 109.5
C4 C11 H11A 109.5
C12 C11 H11A 109.5
C11 C12 H12A 109.5
C11 C12 H12B 109.5
H12A C12 H12B 109.5
C11 C12 H12C 109.5
H12A C12 H12C 109.5
H12B C12 H12C 109.5
N1 C13 H13A 109.5
N1 C13 H13B 109.5
H13A C13 H13B 109.5
N1 C13 H13C 109.5
H13A C13 H13C 109.5
H13B C13 H13C 109.5
N1 C14 H14A 109.5
N1 C14 H14B 109.5
H14A C14 H14B 109.5
N1 C14 H14C 109.5
H14A C14 H14C 109.5
H14B C14 H14C 109.5
C17 C15 C16 119.13(17)
C17 C15 P1 121.23(15)
C16 C15 P1 119.48(15)
C18 C16 C15 120.55(19)
C18 C16 H16A 119.7
C15 C16 H16A 119.7
C15 C17 C19 119.91(19)
C15 C17 H17A 120.0
C19 C17 H17A 120.0
C16 C18 C20 120.02(19)
C16 C18 H18A 120.0
C20 C18 H18A 120.0
C20 C19 C17 120.12(19)
C20 C19 H19A 119.9
C17 C19 H19A 119.9
C19 C20 C18 120.13(19)
C19 C20 H20A 119.9
C18 C20 H20A 119.9
C23 C21 C22 119.99(19)
C23 C21 P1 121.30(15)
C22 C21 P1 118.67(16)
C24 C22 C21 119.9(2)
C24 C22 H22A 120.1
C21 C22 H22A 120.1
C21 C23 C25 119.9(2)
C21 C23 H23A 120.1
C25 C23 H23A 120.1
C22 C24 C26 119.73(19)
C22 C24 H24A 120.1
C26 C24 H24A 120.1
C26 C25 C23 119.7(2)
C26 C25 H25A 120.2
C23 C25 H25A 120.2
C25 C26 C24 120.9(2)
C25 C26 H26A 119.6
C24 C26 H26A 119.6
C29 C27 C28 119.22(18)
C29 C27 P1 118.36(15)
C28 C27 P1 122.05(15)
C30 C28 C27 120.54(18)
C30 C28 H28A 119.7
C27 C28 H28A 119.7
C27 C29 C32 120.49(18)
C27 C29 C37 118.86(18)
C32 C29 C37 120.65(17)
C28 C30 C31 121.20(17)
C28 C30 H30A 119.4
C31 C30 H30A 119.4
C30 C31 C33 122.22(17)
C30 C31 C32 119.12(17)
C33 C31 C32 118.64(18)
C36 C32 C31 118.81(17)
C36 C32 C29 122.46(17)
C31 C32 C29 118.61(17)
C34 C33 C31 120.74(19)
C34 C33 H33A 119.6
C31 C33 H33A 119.6
C33 C34 C35 120.68(19)
C33 C34 H34A 119.7
C35 C34 H34A 119.7
C36 C35 C34 120.57(19)
C36 C35 H35A 119.7
C34 C35 H35A 119.7
C35 C36 C32 120.49(19)
C35 C36 H36A 119.8
C32 C36 H36A 119.8
N2 C37 N3 110.90(16)
N2 C37 C29 123.74(17)
N3 C37 C29 125.02(18)
C39 C38 N3 106.45(16)
C39 C38 C47 126.69(18)
N3 C38 C47 126.80(18)
C38 C39 N2 109.46(17)
C38 C39 C53 126.24(17)
N2 C39 C53 124.07(17)
N3 C40 C41 115.94(18)
N3 C40 H40A 108.3
C41 C40 H40A 108.3
N3 C40 H40B 108.3
C41 C40 H40B 108.3
H40A C40 H40B 107.4
C42 C41 C43 115.40(19)
C42 C41 C40 123.3(2)
C43 C41 C40 121.2(2)
F1 C42 C44 117.1(2)
F1 C42 C41 119.7(2)
C44 C42 C41 123.2(2)
F5 C43 C46 119.3(2)
F5 C43 C41 118.5(2)
C46 C43 C41 122.1(2)
F2 C44 C42 121.7(2)
F2 C44 C45 118.9(2)
C42 C44 C45 119.4(2)
F3 C45 C44 120.3(2)
F3 C45 C46 119.9(2)
C44 C45 C46 119.8(2)
F4 C46 C43 120.2(2)
F4 C46 C45 119.9(2)
C43 C46 C45 119.9(2)
C48 C47 C49 119.5(2)
C48 C47 C38 120.02(19)
C49 C47 C38 120.5(2)
C50 C48 C47 120.7(2)
C50 C48 H48A 119.6
C47 C48 H48A 119.6
C51 C49 C47 119.2(2)
C51 C49 H49A 120.4
C47 C49 H49A 120.4
C52 C50 C48 119.3(3)
C52 C50 H50A 120.4
C48 C50 H50A 120.4
C52 C51 C49 120.3(3)
C52 C51 H51A 119.8
C49 C51 H51A 119.8
C51 C52 C50 120.9(2)
C51 C52 H52A 119.5
C50 C52 H52A 119.5
C54 C53 C55 118.89(19)
C54 C53 C39 122.24(17)
C55 C53 C39 118.85(18)
C53 C54 C56 120.30(19)
C53 C54 H54A 119.9
C56 C54 H54A 119.9
C57 C55 C53 120.37(18)
C57 C55 H55A 119.8
C53 C55 H55A 119.8
C58 C56 C54 120.2(2)
C58 C56 H56A 119.9
C54 C56 H56A 119.9
C58 C57 C55 120.68(19)
C58 C57 H57A 119.7
C55 C57 H57A 119.7
C57 C58 C56 119.5(2)
C57 C58 H58B 120.3
C56 C58 H58B 120.3

loop_
_geom_bond_atom_site_label_1
_geom_bond_atom_site_label_2
_geom_bond_distance
Pd1 C1 2.005(2)
Pd1 N1 2.1177(16)
Pd1 N2 2.1351(16)
Pd1 P1 2.2454(6)
P1 C21 1.8161(19)
P1 C15 1.8196(19)
P1 C27 1.831(2)
P2 F8 1.5930(15)
P2 F6 1.5989(13)
P2 F10 1.5999(13)
P2 F7 1.6040(13)
P2 F11 1.6051(14)
P2 F9 1.6061(13)
F1 C42 1.342(3)
F2 C44 1.349(3)
F3 C45 1.342(3)
F4 C46 1.338(3)
F5 C43 1.333(3)
N1 C14 1.484(2)
N1 C13 1.487(2)
N1 C11 1.512(3)
N2 C37 1.323(3)
N2 C39 1.386(2)
N3 C37 1.369(2)
N3 C38 1.391(2)
N3 C40 1.486(3)
C1 C4 1.385(3)
C1 C2 1.419(3)
C2 C3 1.361(3)
C2 H2A 0.9500
C3 C5 1.416(3)
C3 H3A 0.9500
C4 C6 1.428(3)
C4 C11 1.519(3)
C5 C7 1.411(3)
C5 C6 1.429(3)
C6 C10 1.423(3)
C7 C8 1.358(3)
C7 H7A 0.9500
C8 C9 1.420(3)
C8 H8A 0.9500
C9 C10 1.362(3)
C9 H9A 0.9500
C10 H10A 0.9500
C11 C12 1.527(3)
C11 H11A 1.0000
C12 H12A 0.9800
C12 H12B 0.9800
C12 H12C 0.9800
C13 H13A 0.9800
C13 H13B 0.9800
C13 H13C 0.9800
C14 H14A 0.9800
C14 H14B 0.9800
C14 H14C 0.9800
C15 C17 1.392(3)
C15 C16 1.401(3)
C16 C18 1.381(3)
C16 H16A 0.9500
C17 C19 1.399(3)
C17 H17A 0.9500
C18 C20 1.385(3)
C18 H18A 0.9500
C19 C20 1.384(3)
C19 H19A 0.9500
C20 H20A 0.9500
C21 C23 1.381(3)
C21 C22 1.401(3)
C22 C24 1.383(3)
C22 H22A 0.9500
C23 C25 1.395(3)
C23 H23A 0.9500
C24 C26 1.383(4)
C24 H24A 0.9500
C25 C26 1.379(3)
C25 H25A 0.9500
C26 H26A 0.9500
C27 C29 1.395(3)
C27 C28 1.413(3)
C28 C30 1.374(3)
C28 H28A 0.9500
C29 C32 1.427(3)
C29 C37 1.479(3)
C30 C31 1.407(3)
C30 H30A 0.9500
C31 C33 1.420(3)
C31 C32 1.426(3)
C32 C36 1.423(3)
C33 C34 1.357(3)
C33 H33A 0.9500
C34 C35 1.409(3)
C34 H34A 0.9500
C35 C36 1.360(3)
C35 H35A 0.9500
C36 H36A 0.9500
C38 C39 1.361(3)
C38 C47 1.482(3)
C39 C53 1.481(3)
C40 C41 1.486(3)
C40 H40A 0.9900
C40 H40B 0.9900
C41 C42 1.377(3)
C41 C43 1.404(3)
C42 C44 1.367(3)
C43 C46 1.362(3)
C44 C45 1.368(4)
C45 C46 1.373(4)
C47 C48 1.393(3)
C47 C49 1.399(3)
C48 C50 1.388(3)
C48 H48A 0.9500
C49 C51 1.398(3)
C49 H49A 0.9500
C50 C52 1.382(4)
C50 H50A 0.9500
C51 C52 1.374(4)
C51 H51A 0.9500
C52 H52A 0.9500
C53 C54 1.387(3)
C53 C55 1.389(3)
C54 C56 1.392(3)
C54 H54A 0.9500
C55 C57 1.382(3)
C55 H55A 0.9500
C56 C58 1.379(3)
C56 H56A 0.9500
C57 C58 1.376(3)
C57 H57A 0.9500
C58 H58B 0.9500
